data_8102770
loop_
_publ_author_name
'Dao-Cheng Xia'
'Ying-Ying Liu'

_publ_section_title
;
 Crystal structure of
 diaqua(2,2'-bipydine)-(methanedisulfonato)copper(II) hydrate,
 Cu(H2O)2(C10H8N2)[CH2(SO3)2] &#x00B7; H2
;
_journal_issue 3
_journal_name_full 'Zeitschrift f\"ur Kristallographie - New Crystal Structures'
_journal_page_first 437
_journal_volume 225
_journal_year 2010
_chemical_formula_moiety 'C11 H16 Cu N2 O9 S2'
_chemical_formula_sum 'C2.93 H4.27 Cu0.27 N0.53 O2.4 S0.53'
_chemical_formula_weight 119.44
_chemical_melting_point ?
_chemical_name_systematic
;
 (2,2'-bipydine)-(methanedisulfonato)copper(II) trihydrate
;
_space_group_IT_number 14
_symmetry_cell_setting monoclinic
_symmetry_space_group_name_Hall '-P 2yn'
_symmetry_space_group_name_H-M 'P 1 21/n 1'
_atom_sites_solution_hydrogens geom
_atom_sites_solution_primary direct
_atom_sites_solution_secondary difmap
_audit_creation_method SHELXL-97
_audit_update_record
;
2010-05-15 # Formatted by publCIF
;
_cell_angle_alpha 90.00
_cell_angle_beta 101.908(3)
_cell_angle_gamma 90.00
_cell_formula_units_Z 4
_cell_length_a 7.0547(2)
_cell_length_b 15.0393(4)
_cell_length_c 15.5866(5)
_cell_measurement_reflns_used 3391
_cell_measurement_temperature 293(2)
_cell_measurement_theta_max 29.1406
_cell_measurement_theta_min 3.2404
_cell_volume 1618.12(8)
_computing_cell_refinement CrysAlis
_computing_data_collection 'CrysAlis [1]'
_computing_data_reduction CrysAlis
_computing_structure_refinement 'SHELXL-97 [3](Sheldrick, 1997)'
_computing_structure_solution 'SHELXS-97 [2]'
_diffrn_ambient_temperature 293(2)
_diffrn_detector_area_resol_mean 10.0
_diffrn_measured_fraction_theta_full 0.996
_diffrn_measured_fraction_theta_max 0.838
_diffrn_measurement_device_type 'Oxford Diffraction Gemini R Ultra'
_diffrn_measurement_method '\w scan'
_diffrn_radiation_monochromator graphite
_diffrn_radiation_source 'fine-focus sealed tube'
_diffrn_radiation_type MoK\a
_diffrn_radiation_wavelength 0.71073
_diffrn_reflns_av_R_equivalents 0.0255
_diffrn_reflns_av_sigmaI/netI 0.0552
_diffrn_reflns_limit_h_max 7
_diffrn_reflns_limit_h_min -8
_diffrn_reflns_limit_k_max 18
_diffrn_reflns_limit_k_min -20
_diffrn_reflns_limit_l_max 20
_diffrn_reflns_limit_l_min -15
_diffrn_reflns_number 7076
_diffrn_reflns_theta_full 25.00
_diffrn_reflns_theta_max 29.22
_diffrn_reflns_theta_min 3.25
_exptl_absorpt_coefficient_mu 1.659
_exptl_absorpt_correction_T_max 1.00000
_exptl_absorpt_correction_T_min 0.66861
_exptl_absorpt_correction_type multi-scan
_exptl_crystal_colour blue
_exptl_crystal_density_diffrn 1.839
_exptl_crystal_density_method 'not measured'
_exptl_crystal_description block
_exptl_crystal_F_000 916
_exptl_crystal_size_max 0.20
_exptl_crystal_size_mid 0.14
_exptl_crystal_size_min 0.12
_refine_diff_density_max 0.345
_refine_diff_density_min -0.369
_refine_diff_density_rms 0.067
_refine_ls_extinction_method none
_refine_ls_goodness_of_fit_ref 0.905
_refine_ls_hydrogen_treatment mixed
_refine_ls_matrix_type full
_refine_ls_number_parameters 244
_refine_ls_number_reflns 3690
_refine_ls_number_restraints 0
_refine_ls_restrained_S_all 0.905
_refine_ls_R_factor_all 0.0509
_refine_ls_R_factor_gt 0.0303
_refine_ls_shift/su_max 0.010
_refine_ls_shift/su_mean 0.001
_refine_ls_structure_factor_coef Fsqd
_refine_ls_weighting_details 'calc w=1/[\s^2^(Fo^2^)+(0.0301P)^2^+0.0000P] where P=(Fo^2^+2Fc^2^)/3'
_refine_ls_weighting_scheme calc
_refine_ls_wR_factor_gt 0.0626
_refine_ls_wR_factor_ref 0.0651
_reflns_number_gt 2521
_reflns_number_total 3690
_reflns_threshold_expression >2sigma(I)
_cod_data_source_file 1267-3067.cff
_cod_data_source_block 1
_cod_depositor_comments
;
The following automatic conversions were performed:

'_chemical_melting_point' value 'not measured' was changed to '?' -
the value is undefined or not given.

Automatic conversion script
Id: cif_fix_values 1569 2011-02-09 13:29:24Z adriana 
;
_cod_original_sg_symbol_H-M p21/n
_cod_original_formula_sum 'C2.93 H4.27 Cu0.27 N0.53 O2.40 S0.53'
_cod_database_code 8102770

loop_
_symmetry_equiv_pos_as_xyz
'x, y, z'
'-x+1/2, y+1/2, -z+1/2'
'-x, -y, -z'
'x-1/2, -y-1/2, z-1/2'

loop_
_atom_site_label
_atom_site_type_symbol
_atom_site_fract_x
_atom_site_fract_y
_atom_site_fract_z
_atom_site_U_iso_or_equiv
_atom_site_adp_type
_atom_site_occupancy
_atom_site_symmetry_multiplicity
_atom_site_calc_flag
_atom_site_refinement_flags
_atom_site_disorder_assembly
_atom_site_disorder_group
Cu Cu 0.23431(4) 0.221688(18) 0.984061(17) 0.02590(9) Uani 1 1 d . . .
S1 S -0.25435(8) 0.27548(4) 0.94775(4) 0.02698(14) Uani 1 1 d . . .
S2 S -0.20487(9) 0.43233(4) 1.07260(4) 0.02888(15) Uani 1 1 d . . .
O3 O -0.0736(2) 0.24432(11) 1.00138(11) 0.0339(4) Uani 1 1 d . . .
C11 C -0.2603(3) 0.39315(16) 0.96231(13) 0.0299(6) Uani 1 1 d . . .
H11A H -0.1695 0.4199 0.9310 0.036 Uiso 1 1 calc R . .
H11B H -0.3886 0.4142 0.9351 0.036 Uiso 1 1 calc R . .
O5 O -0.2705(3) 0.52344(12) 1.06643(12) 0.0530(5) Uani 1 1 d . . .
O1W O 0.1957(3) 0.30585(12) 0.88446(11) 0.0325(4) Uani 1 1 d . . .
O4 O -0.3150(2) 0.37666(12) 1.12094(9) 0.0400(4) Uani 1 1 d . . .
N1 N 0.1618(3) 0.11507(13) 0.90804(11) 0.0264(4) Uani 1 1 d . . .
C9 C 0.0264(4) 0.03842(19) 0.77688(16) 0.0426(7) Uani 1 1 d . . .
H9 H -0.0358 0.0405 0.7182 0.051 Uiso 1 1 calc R . .
O6 O 0.0016(2) 0.42480(12) 1.10354(10) 0.0441(5) Uani 1 1 d . . .
O2W O 0.3002(2) 0.31810(12) 1.07218(11) 0.0326(4) Uani 1 1 d . . .
O2 O -0.4198(2) 0.23848(11) 0.97689(11) 0.0377(4) Uani 1 1 d . . .
O1 O -0.2648(3) 0.26462(13) 0.85441(11) 0.0458(5) Uani 1 1 d . . .
C2 C 0.4340(4) 0.06976(19) 1.21670(16) 0.0453(7) Uani 1 1 d . . .
H2 H 0.4797 0.0800 1.2762 0.054 Uiso 1 1 calc R . .
C5 C 0.2921(3) 0.04377(16) 1.04292(14) 0.0254(5) Uani 1 1 d . . .
C10 C 0.0715(4) 0.11553(17) 0.82350(15) 0.0347(6) Uani 1 1 d . . .
H10 H 0.0385 0.1697 0.7957 0.042 Uiso 1 1 calc R . .
C6 C 0.2045(3) 0.03663(15) 0.94860(14) 0.0264(5) Uani 1 1 d . . .
C3 C 0.4216(4) -0.01509(19) 1.18444(17) 0.0434(7) Uani 1 1 d . . .
H3 H 0.4612 -0.0631 1.2214 0.052 Uiso 1 1 calc R . .
C1 C 0.3787(4) 0.13931(18) 1.16065(15) 0.0387(6) Uani 1 1 d . . .
H1 H 0.3899 0.1969 1.1829 0.046 Uiso 1 1 calc R . .
C4 C 0.3500(4) -0.02823(17) 1.09697(17) 0.0375(6) Uani 1 1 d . . .
H4 H 0.3404 -0.0855 1.0739 0.045 Uiso 1 1 calc R . .
N2 N 0.3087(3) 0.12745(13) 1.07443(11) 0.0267(4) Uani 1 1 d . . .
C7 C 0.1628(4) -0.04302(17) 0.90480(16) 0.0362(6) Uani 1 1 d . . .
H7 H 0.1943 -0.0968 0.9337 0.043 Uiso 1 1 calc R . .
C8 C 0.0733(4) -0.04143(18) 0.81724(16) 0.0423(7) Uani 1 1 d . . .
H8 H 0.0453 -0.0942 0.7861 0.051 Uiso 1 1 calc R . .
O3W O 0.3641(3) 0.25425(16) 0.75207(14) 0.0510(6) Uani 1 1 d . . .
H3B H 0.471(5) 0.251(2) 0.766(2) 0.076 Uiso 1 1 d . . .
H3A H 0.340(5) 0.225(3) 0.716(2) 0.076 Uiso 1 1 d . . .
H2A H 0.211(5) 0.349(2) 1.078(2) 0.076 Uiso 1 1 d . . .
H2B H 0.404(5) 0.335(2) 1.076(2) 0.076 Uiso 1 1 d . . .
H1A H 0.225(5) 0.364(2) 0.9022(19) 0.076 Uiso 1 1 d . . .
H1B H 0.239(5) 0.297(2) 0.845(2) 0.076 Uiso 1 1 d . . .

loop_
_atom_site_aniso_label
_atom_site_aniso_U_11
_atom_site_aniso_U_22
_atom_site_aniso_U_33
_atom_site_aniso_U_23
_atom_site_aniso_U_13
_atom_site_aniso_U_12
Cu 0.02877(17) 0.01609(15) 0.03227(16) -0.00130(13) 0.00501(11) -0.00029(13)
S1 0.0221(3) 0.0230(3) 0.0365(3) -0.0084(3) 0.0077(2) -0.0023(3)
S2 0.0291(3) 0.0214(3) 0.0370(3) -0.0093(3) 0.0089(2) -0.0017(3)
O3 0.0234(9) 0.0299(10) 0.0491(10) -0.0016(8) 0.0092(7) 0.0030(7)
C11 0.0341(14) 0.0260(13) 0.0296(12) 0.0013(11) 0.0066(10) -0.0011(11)
O5 0.0650(14) 0.0206(10) 0.0716(13) -0.0159(10) 0.0102(10) 0.0051(9)
O1W 0.0367(10) 0.0209(9) 0.0393(10) 0.0025(8) 0.0067(8) -0.0003(8)
O4 0.0432(11) 0.0439(12) 0.0366(9) -0.0056(8) 0.0168(8) -0.0097(9)
N1 0.0275(11) 0.0217(11) 0.0313(10) -0.0017(9) 0.0093(8) -0.0022(9)
C9 0.0563(19) 0.0424(17) 0.0312(13) -0.0050(13) 0.0138(12) -0.0150(14)
O6 0.0303(10) 0.0512(12) 0.0493(10) -0.0235(9) 0.0047(8) -0.0025(9)
O2W 0.0241(10) 0.0271(10) 0.0463(10) -0.0098(8) 0.0067(8) -0.0010(8)
O2 0.0256(10) 0.0280(10) 0.0624(11) -0.0086(9) 0.0156(8) -0.0063(7)
O1 0.0446(11) 0.0546(13) 0.0385(10) -0.0215(9) 0.0092(8) -0.0044(9)
C2 0.0489(18) 0.0454(18) 0.0357(14) 0.0089(14) -0.0053(12) -0.0076(14)
C5 0.0225(13) 0.0207(13) 0.0345(12) 0.0022(11) 0.0093(9) -0.0008(10)
C10 0.0419(16) 0.0283(15) 0.0348(13) 0.0013(12) 0.0097(11) -0.0067(12)
C6 0.0255(13) 0.0182(12) 0.0391(12) 0.0021(11) 0.0155(10) -0.0006(10)
C3 0.0414(17) 0.0399(17) 0.0462(16) 0.0177(14) 0.0023(12) -0.0002(14)
C1 0.0432(17) 0.0335(16) 0.0358(14) -0.0010(13) 0.0001(11) -0.0082(12)
C4 0.0375(16) 0.0249(15) 0.0509(16) 0.0028(12) 0.0106(12) -0.0005(11)
N2 0.0257(11) 0.0241(11) 0.0299(10) -0.0012(9) 0.0049(8) -0.0023(8)
C7 0.0438(16) 0.0202(13) 0.0491(16) 0.0001(12) 0.0200(12) -0.0006(11)
C8 0.0560(19) 0.0322(16) 0.0439(16) -0.0160(13) 0.0223(13) -0.0118(14)
O3W 0.0519(13) 0.0507(14) 0.0513(13) -0.0074(10) 0.0130(11) -0.0040(12)

loop_
_atom_type_symbol
_atom_type_description
_atom_type_scat_dispersion_real
_atom_type_scat_dispersion_imag
_atom_type_scat_source
C C 0.0033 0.0016 'International Tables Vol C Tables 4.2.6.8 and 6.1.1.4'
H H 0.0000 0.0000 'International Tables Vol C Tables 4.2.6.8 and 6.1.1.4'
N N 0.0061 0.0033 'International Tables Vol C Tables 4.2.6.8 and 6.1.1.4'
O O 0.0106 0.0060 'International Tables Vol C Tables 4.2.6.8 and 6.1.1.4'
S S 0.1246 0.1234 'International Tables Vol C Tables 4.2.6.8 and 6.1.1.4'
Cu Cu 0.3201 1.2651 'International Tables Vol C Tables 4.2.6.8 and 6.1.1.4'

loop_
_geom_angle_atom_site_label_1
_geom_angle_atom_site_label_2
_geom_angle_atom_site_label_3
_geom_angle
_geom_angle_site_symmetry_1
_geom_angle_site_symmetry_3
_geom_angle_publ_flag
O1W Cu O2W 92.88(8) . . ?
O1W Cu N2 169.89(8) . . ?
O2W Cu N2 92.33(8) . . ?
O1W Cu N1 94.09(7) . . ?
O2W Cu N1 172.67(8) . . ?
N2 Cu N1 81.14(8) . . ?
O1W Cu O3 90.99(7) . . ?
O2W Cu O3 84.34(6) . . ?
N2 Cu O3 98.14(7) . . ?
N1 Cu O3 93.26(7) . . ?
O2 S1 O1 113.19(10) . . ?
O2 S1 O3 111.38(10) . . ?
O1 S1 O3 113.48(10) . . ?
O2 S1 C11 107.43(11) . . ?
O1 S1 C11 103.97(11) . . ?
O3 S1 C11 106.72(10) . . ?
O6 S2 O5 112.64(11) . . ?
O6 S2 O4 113.12(11) . . ?
O5 S2 O4 112.52(12) . . ?
O6 S2 C11 107.59(11) . . ?
O5 S2 C11 104.25(11) . . ?
O4 S2 C11 105.97(11) . . ?
S1 O3 Cu 136.80(10) . . ?
S2 C11 S1 116.35(12) . . ?
S2 C11 H11A 108.2 . . ?
S1 C11 H11A 108.2 . . ?
S2 C11 H11B 108.2 . . ?
S1 C11 H11B 108.2 . . ?
H11A C11 H11B 107.4 . . ?
Cu O1W H1A 112.7(18) . . ?
Cu O1W H1B 121(3) . . ?
H1A O1W H1B 108(3) . . ?
C10 N1 C6 118.8(2) . . ?
C10 N1 Cu 126.23(17) . . ?
C6 N1 Cu 114.89(14) . . ?
C8 C9 C10 119.5(2) . . ?
C8 C9 H9 120.2 . . ?
C10 C9 H9 120.2 . . ?
Cu O2W H2A 115(2) . . ?
Cu O2W H2B 112(3) . . ?
H2A O2W H2B 124(4) . . ?
C1 C2 C3 119.4(2) . . ?
C1 C2 H2 120.3 . . ?
C3 C2 H2 120.3 . . ?
N2 C5 C4 121.2(2) . . ?
N2 C5 C6 114.7(2) . . ?
C4 C5 C6 124.1(2) . . ?
N1 C10 C9 121.9(2) . . ?
N1 C10 H10 119.1 . . ?
C9 C10 H10 119.1 . . ?
N1 C6 C7 121.7(2) . . ?
N1 C6 C5 114.3(2) . . ?
C7 C6 C5 123.9(2) . . ?
C4 C3 C2 119.0(2) . . ?
C4 C3 H3 120.5 . . ?
C2 C3 H3 120.5 . . ?
N2 C1 C2 122.3(2) . . ?
N2 C1 H1 118.8 . . ?
C2 C1 H1 118.8 . . ?
C3 C4 C5 119.8(2) . . ?
C3 C4 H4 120.1 . . ?
C5 C4 H4 120.1 . . ?
C1 N2 C5 118.3(2) . . ?
C1 N2 Cu 126.98(17) . . ?
C5 N2 Cu 114.63(14) . . ?
C6 C7 C8 118.8(2) . . ?
C6 C7 H7 120.6 . . ?
C8 C7 H7 120.6 . . ?
C9 C8 C7 119.3(2) . . ?
C9 C8 H8 120.4 . . ?
C7 C8 H8 120.4 . . ?
H3B O3W H3A 105(4) . . ?

loop_
_geom_bond_atom_site_label_1
_geom_bond_atom_site_label_2
_geom_bond_distance
_geom_bond_site_symmetry_2
_geom_bond_publ_flag
Cu O1W 1.9778(17) . ?
Cu O2W 1.9854(18) . ?
Cu N2 1.9907(19) . ?
Cu N1 1.9967(19) . ?
Cu O3 2.2695(15) . ?
S1 O2 1.4481(17) . ?
S1 O1 1.4506(17) . ?
S1 O3 1.4505(16) . ?
S1 C11 1.786(2) . ?
S2 O6 1.4410(18) . ?
S2 O5 1.4432(18) . ?
S2 O4 1.4540(17) . ?
S2 C11 1.783(2) . ?
C11 H11A 0.9700 . ?
C11 H11B 0.9700 . ?
O1W H1A 0.93(3) . ?
O1W H1B 0.75(3) . ?
N1 C10 1.340(3) . ?
N1 C6 1.343(3) . ?
C9 C8 1.364(4) . ?
C9 C10 1.371(3) . ?
C9 H9 0.9300 . ?
O2W H2A 0.80(3) . ?
O2W H2B 0.77(3) . ?
C2 C1 1.367(3) . ?
C2 C3 1.368(4) . ?
C2 H2 0.9300 . ?
C5 N2 1.347(3) . ?
C5 C4 1.381(3) . ?
C5 C6 1.476(3) . ?
C10 H10 0.9300 . ?
C6 C7 1.380(3) . ?
C3 C4 1.367(3) . ?
C3 H3 0.9300 . ?
C1 N2 1.345(3) . ?
C1 H1 0.9300 . ?
C4 H4 0.9300 . ?
C7 C8 1.381(3) . ?
C7 H7 0.9300 . ?
C8 H8 0.9300 . ?
O3W H3B 0.74(3) . ?
O3W H3A 0.70(3) . ?

loop_
_geom_torsion_atom_site_label_1
_geom_torsion_atom_site_label_2
_geom_torsion_atom_site_label_3
_geom_torsion_atom_site_label_4
_geom_torsion
_geom_torsion_site_symmetry_1
_geom_torsion_site_symmetry_2
_geom_torsion_site_symmetry_3
_geom_torsion_site_symmetry_4
_geom_torsion_publ_flag
O2 S1 O3 Cu 152.85(12) . . . . ?
O1 S1 O3 Cu 23.72(18) . . . . ?
C11 S1 O3 Cu -90.18(15) . . . . ?
O1W Cu O3 S1 22.14(15) . . . . ?
O2W Cu O3 S1 114.93(15) . . . . ?
N2 Cu O3 S1 -153.52(15) . . . . ?
N1 Cu O3 S1 -72.01(15) . . . . ?
O6 S2 C11 S1 75.21(16) . . . . ?
O5 S2 C11 S1 -164.97(14) . . . . ?
O4 S2 C11 S1 -46.06(17) . . . . ?
O2 S1 C11 S2 71.04(16) . . . . ?
O1 S1 C11 S2 -168.74(13) . . . . ?
O3 S1 C11 S2 -48.51(16) . . . . ?
O1W Cu N1 C10 -14.9(2) . . . . ?
O2W Cu N1 C10 147.0(5) . . . . ?
N2 Cu N1 C10 174.1(2) . . . . ?
O3 Cu N1 C10 76.4(2) . . . . ?
O1W Cu N1 C6 167.37(15) . . . . ?
O2W Cu N1 C6 -30.8(7) . . . . ?
N2 Cu N1 C6 -3.67(15) . . . . ?
O3 Cu N1 C6 -101.41(15) . . . . ?
C6 N1 C10 C9 -1.8(4) . . . . ?
Cu N1 C10 C9 -179.44(18) . . . . ?
C8 C9 C10 N1 0.3(4) . . . . ?
C10 N1 C6 C7 1.9(3) . . . . ?
Cu N1 C6 C7 179.82(18) . . . . ?
C10 N1 C6 C5 -176.2(2) . . . . ?
Cu N1 C6 C5 1.8(2) . . . . ?
N2 C5 C6 N1 2.5(3) . . . . ?
C4 C5 C6 N1 -179.0(2) . . . . ?
N2 C5 C6 C7 -175.5(2) . . . . ?
C4 C5 C6 C7 3.0(4) . . . . ?
C1 C2 C3 C4 -1.4(4) . . . . ?
C3 C2 C1 N2 1.2(4) . . . . ?
C2 C3 C4 C5 0.1(4) . . . . ?
N2 C5 C4 C3 1.5(4) . . . . ?
C6 C5 C4 C3 -177.0(2) . . . . ?
C2 C1 N2 C5 0.3(4) . . . . ?
C2 C1 N2 Cu -176.85(19) . . . . ?
C4 C5 N2 C1 -1.7(3) . . . . ?
C6 C5 N2 C1 176.9(2) . . . . ?
C4 C5 N2 Cu 175.86(18) . . . . ?
C6 C5 N2 Cu -5.5(2) . . . . ?
O1W Cu N2 C1 120.0(4) . . . . ?
O2W Cu N2 C1 -1.0(2) . . . . ?
N1 Cu N2 C1 -177.7(2) . . . . ?
O3 Cu N2 C1 -85.6(2) . . . . ?
O1W Cu N2 C5 -57.3(5) . . . . ?
O2W Cu N2 C5 -178.27(16) . . . . ?
N1 Cu N2 C5 5.06(15) . . . . ?
O3 Cu N2 C5 97.11(16) . . . . ?
N1 C6 C7 C8 -0.6(4) . . . . ?
C5 C6 C7 C8 177.3(2) . . . . ?
C10 C9 C8 C7 1.0(4) . . . . ?
C6 C7 C8 C9 -0.9(4) . . . . ?
